data_2232918
loop_
_publ_author_name
'Thomas, Kandace R.'
'Dhar, Raj K.'
'Fronczek, Frank R.'
'Watkins, Steven F.'

_publ_section_title
;
 (5<i>RS</i>,10<i>SR</i>,15<i>RS</i>)-Trimethyltruxene
;
_journal_coeditor_code QM2041
_journal_issue 12
_journal_name_full 'Acta Crystallographica Section E'
_journal_page_first o3494
_journal_paper_doi 10.1107/S1600536811048616
_journal_volume 67
_journal_year 2011
_chemical_formula_iupac 'C30 H24'
_chemical_formula_moiety 'C30 H24'
_chemical_formula_sum 'C30 H24'
_chemical_formula_weight 384.49
_chemical_name_systematic
;
(5<i>R</i>,10<i>S</i>,15<i>R</i>)-<i>rel</i>-5,10,15-trimethyl-10,15-
dihydro-5<i>H</i>-tribenzo[<i>a</i>,<i>f</i>,<i>k</i>]trindene
;
_space_group_IT_number 14
_symmetry_cell_setting monoclinic
_symmetry_space_group_name_Hall '-P 2yn'
_symmetry_space_group_name_H-M 'P 1 21/n 1'
_atom_sites_solution_hydrogens geom
_atom_sites_solution_primary direct
_atom_sites_solution_secondary difmap
_audit_creation_method 'WinGX routine CIF_UPDATE'
_cell_angle_alpha 90
_cell_angle_beta 96.0070(10)
_cell_angle_gamma 90
_cell_formula_units_Z 4
_cell_length_a 8.6755(2)
_cell_length_b 18.2860(4)
_cell_length_c 12.8206(3)
_cell_measurement_pressure 101.3
_cell_measurement_reflns_used 6571
_cell_measurement_temperature 90.0(5)
_cell_measurement_theta_max 33.5
_cell_measurement_theta_min 2.5
_cell_volume 2022.69(8)
_computing_cell_refinement 'SCALEPACK (Otwinowski & Minor, 1997)'
_computing_data_collection 'COLLECT (Nonius, 2000)'
_computing_data_reduction 'DENZO and SCALEPACK (Otwinowski & Minor, 1997)'
_computing_molecular_graphics 'ORTEP-3 for Windows (Farrugia, 1997)'
_computing_publication_material 'WinGX (Farrugia, 1999)'
_computing_structure_refinement 'SHELXL97 (Sheldrick, 2008)'
_computing_structure_solution 'SHELXS86 (Sheldrick, 2008)'
_diffrn_ambient_temperature 90.0(5)
_diffrn_detector_area_resol_mean 9
_diffrn_measured_fraction_theta_full 0.999
_diffrn_measured_fraction_theta_max 0.923
_diffrn_measurement_device '95mm CCD camera on \k-goniostat'
_diffrn_measurement_device_type 'Nonius KappaCCD'
_diffrn_measurement_method 'CCD rotation images, thick slices'
_diffrn_radiation_monochromator graphite
_diffrn_radiation_source 'sealed tube'
_diffrn_radiation_type MoK\a
_diffrn_radiation_wavelength 0.71073
_diffrn_reflns_av_R_equivalents 0.0343
_diffrn_reflns_limit_h_max 13
_diffrn_reflns_limit_h_min -13
_diffrn_reflns_limit_k_max 23
_diffrn_reflns_limit_k_min -28
_diffrn_reflns_limit_l_max 19
_diffrn_reflns_limit_l_min -19
_diffrn_reflns_number 13386
_diffrn_reflns_theta_full 25.00
_diffrn_reflns_theta_max 33.52
_diffrn_reflns_theta_min 2.61
_exptl_absorpt_coefficient_mu 0.071
_exptl_absorpt_correction_T_max 0.9755
_exptl_absorpt_correction_T_min 0.9552
_exptl_absorpt_correction_type multi-scan
_exptl_absorpt_process_details '(SCALEPACK; Otwinowski & Minor, 1997)'
_exptl_crystal_colour yellow
_exptl_crystal_density_diffrn 1.263
_exptl_crystal_density_method 'not measured'
_exptl_crystal_description prism
_exptl_crystal_F_000 816
_exptl_crystal_size_max 0.15
_exptl_crystal_size_mid 0.15
_exptl_crystal_size_min 0.13
_refine_diff_density_max 0.481
_refine_diff_density_min -0.285
_refine_ls_goodness_of_fit_ref 1.041
_refine_ls_hydrogen_treatment constr
_refine_ls_matrix_type full
_refine_ls_number_constraints 0
_refine_ls_number_parameters 274
_refine_ls_number_reflns 7338
_refine_ls_number_restraints 0
_refine_ls_restrained_S_all 1.041
_refine_ls_R_factor_all 0.0894
_refine_ls_R_factor_gt 0.0532
_refine_ls_shift/su_max 0.001
_refine_ls_shift/su_mean 0.000
_refine_ls_structure_factor_coef Fsqd
_refine_ls_weighting_details 'calc w=1/[\s^2^(Fo^2^)+(0.0893P)^2^+0.0548P] where P=(Fo^2^+2Fc^2^)/3'
_refine_ls_weighting_scheme calc
_refine_ls_wR_factor_gt 0.1383
_refine_ls_wR_factor_ref 0.1566
_reflns_number_gt 5008
_reflns_number_total 7338
_reflns_threshold_expression I>2\s(I)
_cod_data_source_file qm2041.cif
_cod_data_source_block I
_cod_original_sg_symbol_H-M 'P 21/n'
_cod_database_code 2232918
_cod_database_fobs_code 2232918

loop_
_symmetry_equiv_pos_as_xyz
'x, y, z'
'-x+1/2, y+1/2, -z+1/2'
'-x, -y, -z'
'x-1/2, -y-1/2, z-1/2'

loop_
_atom_site_type_symbol
_atom_site_label
_atom_site_fract_x
_atom_site_fract_y
_atom_site_fract_z
_atom_site_U_iso_or_equiv
_atom_site_adp_type
_atom_site_calc_flag
_atom_site_refinement_flags
_atom_site_occupancy
C C01 -0.07933(13) 0.09157(6) 0.49364(9) 0.0170(2) Uani d . 1
H H01 -0.0475 0.0572 0.5526 0.020 Uiso calc R 1
C C02 -0.19146(13) 0.05432(6) 0.41175(10) 0.0174(2) Uani d . 1
C C03 -0.33977(14) 0.02847(7) 0.42222(10) 0.0203(2) Uani d . 1
H H03 -0.3798 0.0296 0.4884 0.024 Uiso calc R 1
C C04 -0.42872(14) 0.00091(7) 0.33434(10) 0.0206(2) Uani d . 1
H H04 -0.5294 -0.0178 0.3409 0.025 Uiso calc R 1
C C05 -0.37157(14) 0.00050(7) 0.23706(10) 0.0192(2) Uani d . 1
H H05 -0.4346 -0.0173 0.1774 0.023 Uiso calc R 1
C C06 -0.22251(13) 0.02602(6) 0.22615(10) 0.0177(2) Uani d . 1
H H06 -0.1835 0.0254 0.1596 0.021 Uiso calc R 1
C C07 -0.13174(13) 0.05235(6) 0.31430(9) 0.0154(2) Uani d . 1
C C08 0.02504(13) 0.08458(6) 0.32688(9) 0.0153(2) Uani d . 1
C C09 0.13369(13) 0.09525(6) 0.25572(9) 0.0152(2) Uani d . 1
C C10 0.13230(13) 0.06937(6) 0.14305(9) 0.0172(2) Uani d . 1
H H10 0.0400 0.0894 0.0990 0.021 Uiso calc R 1
C C11 0.28051(14) 0.10304(6) 0.11113(10) 0.0174(2) Uani d . 1
C C12 0.34197(15) 0.09751(7) 0.01588(10) 0.0213(3) Uani d . 1
H H12 0.2860 0.0734 -0.0418 0.026 Uiso calc R 1
C C13 0.48723(15) 0.12793(7) 0.00611(10) 0.0223(3) Uani d . 1
H H13 0.5300 0.1249 -0.0590 0.027 Uiso calc R 1
C C14 0.57001(14) 0.16264(6) 0.09067(10) 0.0197(2) Uani d . 1
H H14 0.6696 0.1823 0.0832 0.024 Uiso calc R 1
C C15 0.50823(14) 0.16888(6) 0.18647(10) 0.0182(2) Uani d . 1
H H15 0.5647 0.1928 0.2441 0.022 Uiso calc R 1
C C16 0.36210(13) 0.13934(6) 0.19621(9) 0.0154(2) Uani d . 1
C C17 0.27069(13) 0.13486(6) 0.28678(9) 0.0149(2) Uani d . 1
C C18 0.30010(12) 0.16021(6) 0.38920(9) 0.0148(2) Uani d . 1
C C19 0.43313(13) 0.20650(6) 0.43845(9) 0.0165(2) Uani d . 1
H H19 0.5346 0.1829 0.4286 0.020 Uiso calc R 1
C C20 0.40577(13) 0.20572(6) 0.55330(9) 0.0162(2) Uani d . 1
C C21 0.49513(13) 0.23644(7) 0.63774(10) 0.0191(2) Uani d . 1
H H21 0.5885 0.2614 0.6278 0.023 Uiso calc R 1
C C22 0.44625(14) 0.23020(7) 0.73774(10) 0.0204(2) Uani d . 1
H H22 0.5061 0.2515 0.7962 0.025 Uiso calc R 1
C C23 0.30980(14) 0.19282(7) 0.75213(10) 0.0197(2) Uani d . 1
H H23 0.2784 0.1884 0.8206 0.024 Uiso calc R 1
C C24 0.21912(13) 0.16198(6) 0.66747(9) 0.0178(2) Uani d . 1
H H24 0.1268 0.1363 0.6779 0.021 Uiso calc R 1
C C25 0.26576(13) 0.16933(6) 0.56710(9) 0.0153(2) Uani d . 1
C C26 0.19633(13) 0.14324(6) 0.46379(9) 0.0148(2) Uani d . 1
C C27 0.05726(13) 0.10782(6) 0.43211(9) 0.0149(2) Uani d . 1
C C28 -0.15190(14) 0.16121(7) 0.53548(11) 0.0226(3) Uani d . 1
H H28A -0.0753 0.1860 0.5849 0.034 Uiso calc R 1
H H28B -0.2422 0.1479 0.5714 0.034 Uiso calc R 1
H H28C -0.1843 0.1940 0.4768 0.034 Uiso calc R 1
C C29 0.13709(15) -0.01460(7) 0.13416(11) 0.0230(3) Uani d . 1
H H29A 0.1441 -0.0285 0.0610 0.034 Uiso calc R 1
H H29B 0.0425 -0.0354 0.1578 0.034 Uiso calc R 1
H H29C 0.2277 -0.0334 0.1781 0.034 Uiso calc R 1
C C30 0.42829(15) 0.28518(7) 0.39498(10) 0.0223(3) Uani d . 1
H H30A 0.4338 0.2838 0.3190 0.033 Uiso calc R 1
H H30B 0.5166 0.3129 0.4286 0.033 Uiso calc R 1
H H30C 0.3315 0.3088 0.4097 0.033 Uiso calc R 1

loop_
_atom_site_aniso_label
_atom_site_aniso_U_11
_atom_site_aniso_U_22
_atom_site_aniso_U_33
_atom_site_aniso_U_12
_atom_site_aniso_U_13
_atom_site_aniso_U_23
C01 0.0155(5) 0.0216(5) 0.0142(5) -0.0022(4) 0.0025(4) 0.0001(4)
C02 0.0162(5) 0.0190(5) 0.0171(6) -0.0013(4) 0.0021(4) 0.0002(4)
C03 0.0189(5) 0.0244(6) 0.0184(6) -0.0038(5) 0.0051(5) -0.0007(5)
C04 0.0163(5) 0.0235(6) 0.0224(6) -0.0043(5) 0.0036(5) -0.0006(5)
C05 0.0167(5) 0.0208(6) 0.0196(6) -0.0017(4) -0.0004(4) -0.0024(5)
C06 0.0165(5) 0.0205(5) 0.0162(6) -0.0013(4) 0.0016(4) -0.0009(4)
C07 0.0137(5) 0.0161(5) 0.0164(5) -0.0005(4) 0.0022(4) -0.0001(4)
C08 0.0144(5) 0.0170(5) 0.0143(5) -0.0010(4) 0.0007(4) -0.0001(4)
C09 0.0147(5) 0.0172(5) 0.0139(5) 0.0002(4) 0.0019(4) 0.0004(4)
C10 0.0160(5) 0.0215(5) 0.0143(5) -0.0022(4) 0.0023(4) -0.0018(4)
C11 0.0177(5) 0.0193(5) 0.0155(5) -0.0012(4) 0.0035(4) -0.0004(4)
C12 0.0229(6) 0.0254(6) 0.0156(6) -0.0037(5) 0.0026(5) -0.0035(5)
C13 0.0246(6) 0.0269(6) 0.0168(6) -0.0022(5) 0.0080(5) -0.0001(5)
C14 0.0190(5) 0.0197(5) 0.0214(6) -0.0024(4) 0.0065(5) 0.0001(5)
C15 0.0174(5) 0.0193(5) 0.0183(6) -0.0018(4) 0.0032(4) -0.0004(4)
C16 0.0158(5) 0.0166(5) 0.0142(5) 0.0005(4) 0.0033(4) 0.0003(4)
C17 0.0141(5) 0.0165(5) 0.0143(5) 0.0007(4) 0.0019(4) 0.0007(4)
C18 0.0132(5) 0.0163(5) 0.0147(5) 0.0004(4) 0.0007(4) -0.0002(4)
C19 0.0147(5) 0.0197(5) 0.0153(5) -0.0012(4) 0.0021(4) -0.0024(4)
C20 0.0157(5) 0.0172(5) 0.0154(5) 0.0017(4) 0.0003(4) -0.0013(4)
C21 0.0169(5) 0.0207(5) 0.0197(6) -0.0020(5) 0.0012(4) -0.0040(5)
C22 0.0212(6) 0.0226(6) 0.0169(6) -0.0003(5) -0.0013(5) -0.0046(5)
C23 0.0221(6) 0.0228(6) 0.0139(6) 0.0024(5) 0.0011(4) 0.0003(4)
C24 0.0173(5) 0.0205(5) 0.0155(6) 0.0001(4) 0.0018(4) 0.0004(4)
C25 0.0153(5) 0.0159(5) 0.0144(5) 0.0016(4) 0.0002(4) -0.0004(4)
C26 0.0147(5) 0.0161(5) 0.0134(5) 0.0014(4) 0.0011(4) -0.0002(4)
C27 0.0146(5) 0.0169(5) 0.0132(5) 0.0000(4) 0.0019(4) 0.0006(4)
C28 0.0165(5) 0.0283(6) 0.0230(6) -0.0009(5) 0.0023(5) -0.0062(5)
C29 0.0229(6) 0.0226(6) 0.0240(7) -0.0045(5) 0.0055(5) -0.0057(5)
C30 0.0254(6) 0.0201(6) 0.0218(6) -0.0035(5) 0.0046(5) -0.0013(5)

loop_
_atom_type_symbol
_atom_type_description
_atom_type_scat_dispersion_real
_atom_type_scat_dispersion_imag
_atom_type_scat_source
C C 0.0033 0.0016 'International Tables Vol C Tables 4.2.6.8 and 6.1.1.4'
H H 0 0 'International Tables Vol C Tables 4.2.6.8 and 6.1.1.4'

loop_
_geom_angle_atom_site_label_1
_geom_angle_atom_site_label_2
_geom_angle_atom_site_label_3
_geom_angle
C02 C01 C27 101.95(9)
C02 C01 C28 110.87(9)
C27 C01 C28 112.83(10)
C02 C01 H01 110.3
C27 C01 H01 110.3
C28 C01 H01 110.3
C03 C02 C07 120.61(11)
C03 C02 C01 128.25(11)
C07 C02 C01 111.01(10)
C02 C03 C04 119.03(11)
C02 C03 H03 120.5
C04 C03 H03 120.5
C05 C04 C03 120.59(11)
C05 C04 H04 119.7
C03 C04 H04 119.7
C04 C05 C06 120.64(12)
C04 C05 H05 119.7
C06 C05 H05 119.7
C07 C06 C05 119.01(11)
C07 C06 H06 120.5
C05 C06 H06 120.5
C06 C07 C02 120.09(10)
C06 C07 C08 131.50(11)
C02 C07 C08 108.34(10)
C09 C08 C27 120.21(10)
C09 C08 C07 131.59(11)
C27 C08 C07 108.19(10)
C08 C09 C17 119.62(11)
C08 C09 C10 129.86(10)
C17 C09 C10 110.52(9)
C09 C10 C11 101.95(9)
C09 C10 C29 112.54(10)
C11 C10 C29 110.72(9)
C09 C10 H10 110.5
C11 C10 H10 110.5
C29 C10 H10 110.5
C12 C11 C16 120.66(11)
C12 C11 C10 128.45(11)
C16 C11 C10 110.75(10)
C11 C12 C13 118.97(12)
C11 C12 H12 120.5
C13 C12 H12 120.5
C14 C13 C12 120.66(11)
C14 C13 H13 119.7
C12 C13 H13 119.7
C13 C14 C15 120.62(11)
C13 C14 H14 119.7
C15 C14 H14 119.7
C14 C15 C16 118.91(11)
C14 C15 H15 120.5
C16 C15 H15 120.5
C15 C16 C11 120.16(11)
C15 C16 C17 131.30(11)
C11 C16 C17 108.46(10)
C18 C17 C09 120.18(10)
C18 C17 C16 131.61(10)
C09 C17 C16 108.19(10)
C17 C18 C26 119.89(10)
C17 C18 C19 129.52(10)
C26 C18 C19 110.59(10)
C18 C19 C20 102.11(9)
C18 C19 C30 112.34(10)
C20 C19 C30 111.02(10)
C18 C19 H19 110.4
C20 C19 H19 110.4
C30 C19 H19 110.4
C21 C20 C25 120.82(11)
C21 C20 C19 128.64(10)
C25 C20 C19 110.51(10)
C20 C21 C22 119.09(11)
C20 C21 H21 120.5
C22 C21 H21 120.5
C23 C22 C21 120.30(11)
C23 C22 H22 119.8
C21 C22 H22 119.8
C24 C23 C22 120.90(11)
C24 C23 H23 119.6
C22 C23 H23 119.6
C23 C24 C25 119.04(11)
C23 C24 H24 120.5
C25 C24 H24 120.5
C24 C25 C20 119.81(11)
C24 C25 C26 131.77(10)
C20 C25 C26 108.39(10)
C27 C26 C18 119.88(10)
C27 C26 C25 132.24(10)
C18 C26 C25 107.88(10)
C26 C27 C08 119.80(10)
C26 C27 C01 129.68(10)
C08 C27 C01 110.44(10)
C01 C28 H28A 109.5
C01 C28 H28B 109.5
H28A C28 H28B 109.5
C01 C28 H28C 109.5
H28A C28 H28C 109.5
H28B C28 H28C 109.5
C10 C29 H29A 109.5
C10 C29 H29B 109.5
H29A C29 H29B 109.5
C10 C29 H29C 109.5
H29A C29 H29C 109.5
H29B C29 H29C 109.5
C19 C30 H30A 109.5
C19 C30 H30B 109.5
H30A C30 H30B 109.5
C19 C30 H30C 109.5
H30A C30 H30C 109.5
H30B C30 H30C 109.5

loop_
_geom_bond_atom_site_label_1
_geom_bond_atom_site_label_2
_geom_bond_distance
C01 C02 1.5161(17)
C01 C27 1.5201(15)
C01 C28 1.5416(17)
C01 H01 1.0000
C02 C03 1.3904(16)
C02 C07 1.4021(16)
C03 C04 1.3917(18)
C03 H03 0.9500
C04 C05 1.3895(17)
C04 H04 0.9500
C05 C06 1.3955(16)
C05 H05 0.9500
C06 C07 1.3939(17)
C06 H06 0.9500
C07 C08 1.4756(15)
C08 C09 1.3924(15)
C08 C27 1.4142(16)
C09 C17 1.4131(16)
C09 C10 1.5188(16)
C10 C11 1.5199(16)
C10 C29 1.5405(17)
C10 H10 1.0000
C11 C12 1.3864(16)
C11 C16 1.4035(17)
C12 C13 1.3950(17)
C12 H12 0.9500
C13 C14 1.3896(18)
C13 H13 0.9500
C14 C15 1.3951(16)
C14 H14 0.9500
C15 C16 1.3956(16)
C15 H15 0.9500
C16 C17 1.4754(15)
C17 C18 1.3906(16)
C18 C26 1.4148(15)
C18 C19 1.5148(16)
C19 C20 1.5159(16)
C19 C30 1.5419(17)
C19 H19 1.0000
C20 C21 1.3831(16)
C20 C25 1.4123(16)
C21 C22 1.3966(17)
C21 H21 0.9500
C22 C23 1.3958(17)
C22 H22 0.9500
C23 C24 1.3915(17)
C23 H23 0.9500
C24 C25 1.3952(16)
C24 H24 0.9500
C25 C26 1.4756(16)
C26 C27 1.3919(16)
C28 H28A 0.9800
C28 H28B 0.9800
C28 H28C 0.9800
C29 H29A 0.9800
C29 H29B 0.9800
C29 H29C 0.9800
C30 H30A 0.9800
C30 H30B 0.9800
C30 H30C 0.9800

loop_
_geom_torsion_atom_site_label_1
_geom_torsion_atom_site_label_2
_geom_torsion_atom_site_label_3
_geom_torsion_atom_site_label_4
_geom_torsion
C27 C01 C02 C03 -178.33(12)
C28 C01 C02 C03 -57.99(16)
C27 C01 C02 C07 -2.60(12)
C28 C01 C02 C07 117.74(11)
C07 C02 C03 C04 -0.37(18)
C01 C02 C03 C04 175.00(11)
C02 C03 C04 C05 -1.24(18)
C03 C04 C05 C06 1.61(19)
C04 C05 C06 C07 -0.33(18)
C05 C06 C07 C02 -1.26(17)
C05 C06 C07 C08 -177.68(11)
C03 C02 C07 C06 1.63(18)
C01 C02 C07 C06 -174.48(10)
C03 C02 C07 C08 178.80(11)
C01 C02 C07 C08 2.70(13)
C06 C07 C08 C09 -3.7(2)
C02 C07 C08 C09 179.52(12)
C06 C07 C08 C27 175.11(12)
C02 C07 C08 C27 -1.63(13)
C27 C08 C09 C17 -5.30(17)
C07 C08 C09 C17 173.44(11)
C27 C08 C09 C10 173.82(11)
C07 C08 C09 C10 -7.4(2)
C08 C09 C10 C11 177.42(12)
C17 C09 C10 C11 -3.40(12)
C08 C09 C10 C29 -63.93(16)
C17 C09 C10 C29 115.25(11)
C09 C10 C11 C12 179.26(12)
C29 C10 C11 C12 59.33(17)
C09 C10 C11 C16 3.59(13)
C29 C10 C11 C16 -116.35(11)
C16 C11 C12 C13 0.69(18)
C10 C11 C12 C13 -174.61(12)
C11 C12 C13 C14 0.63(19)
C12 C13 C14 C15 -1.14(19)
C13 C14 C15 C16 0.32(18)
C14 C15 C16 C11 1.00(17)
C14 C15 C16 C17 177.32(11)
C12 C11 C16 C15 -1.52(18)
C10 C11 C16 C15 174.55(10)
C12 C11 C16 C17 -178.61(11)
C10 C11 C16 C17 -2.54(13)
C08 C09 C17 C18 2.87(17)
C10 C09 C17 C18 -176.40(10)
C08 C09 C17 C16 -178.63(10)
C10 C09 C17 C16 2.09(13)
C15 C16 C17 C18 1.9(2)
C11 C16 C17 C18 178.54(12)
C15 C16 C17 C09 -176.37(12)
C11 C16 C17 C09 0.28(13)
C09 C17 C18 C26 3.09(16)
C16 C17 C18 C26 -174.99(11)
C09 C17 C18 C19 -176.57(11)
C16 C17 C18 C19 5.3(2)
C17 C18 C19 C20 -173.01(11)
C26 C18 C19 C20 7.30(12)
C17 C18 C19 C30 67.99(15)
C26 C18 C19 C30 -111.70(11)
C18 C19 C20 C21 176.85(11)
C30 C19 C20 C21 -63.23(16)
C18 C19 C20 C25 -5.03(12)
C30 C19 C20 C25 114.90(11)
C25 C20 C21 C22 0.88(17)
C19 C20 C21 C22 178.83(11)
C20 C21 C22 C23 0.61(18)
C21 C22 C23 C24 -0.82(18)
C22 C23 C24 C25 -0.48(18)
C23 C24 C25 C20 1.95(17)
C23 C24 C25 C26 179.84(12)
C21 C20 C25 C24 -2.18(17)
C19 C20 C25 C24 179.53(10)
C21 C20 C25 C26 179.47(10)
C19 C20 C25 C26 1.18(12)
C17 C18 C26 C27 -6.66(16)
C19 C18 C26 C27 173.06(10)
C17 C18 C26 C25 173.32(10)
C19 C18 C26 C25 -6.95(12)
C24 C25 C26 C27 5.5(2)
C20 C25 C26 C27 -176.45(12)
C24 C25 C26 C18 -174.51(12)
C20 C25 C26 C18 3.56(12)
C18 C26 C27 C08 4.24(16)
C25 C26 C27 C08 -175.74(11)
C18 C26 C27 C01 -172.36(11)
C25 C26 C27 C01 7.7(2)
C09 C08 C27 C26 1.74(17)
C07 C08 C27 C26 -177.27(10)
C09 C08 C27 C01 178.95(10)
C07 C08 C27 C01 -0.06(13)
C02 C01 C27 C26 178.41(11)
C28 C01 C27 C26 59.45(16)
C02 C01 C27 C08 1.55(12)
C28 C01 C27 C08 -117.41(11)
